data_4305926
loop_
_publ_author_name
'Rik Rani Koner'
'Manabendra Ray'

_publ_contact_author_address
;Depertment of Chemistry
IIT - Guwahati
North-Guwahati - 781039
;
_publ_contact_author_email manabray@iitg.ernet.in
_publ_contact_author_fax 913612690762
_publ_contact_author_name 'Dr.Manabendra Ray'
_publ_contact_author_phone 913612582310
_publ_section_title
;
CuII-Mediated Synthesis of a New Fluorescent Pyrido[1,2-a]quinoxalin-11-ium
Derivative
;
_journal_name_full 'Inorganic Chemistry'
_journal_page_first 9122
_journal_page_last 9124
_journal_paper_doi 10.1021/ic8008464
_journal_volume 47
_journal_year 2008
_chemical_compound_source Synthesis
_chemical_formula_sum 'C13 H10 N4 O S'
_chemical_formula_weight 270.31
_chemical_name_common ORGSCN
_space_group_IT_number 2
_symmetry_cell_setting triclinic
_symmetry_Int_Tables_number 2
_symmetry_space_group_name_Hall '-P 1'
_symmetry_space_group_name_H-M 'P -1'
_atom_sites_solution_hydrogens geom
_atom_sites_solution_primary direct
_atom_sites_solution_secondary difmap
_audit_creation_method SHELXL-97
_cell_angle_alpha 106.728(6)
_cell_angle_beta 90.896(7)
_cell_angle_gamma 108.176(6)
_cell_formula_units_Z 4
_cell_length_a 9.3055(9)
_cell_length_b 11.6353(11)
_cell_length_c 12.8604(13)
_cell_measurement_reflns_used 2835
_cell_measurement_temperature 296(2)
_cell_volume 1258.4(2)
_computing_cell_refinement 'Bruker SMART'
_computing_data_collection 'Bruker SMART'
_computing_data_reduction 'Bruker SAINT'
_computing_molecular_graphics 'Bruker SHELXTL'
_computing_publication_material 'Bruker SHELXTL'
_computing_structure_refinement 'SHELXL-97 (Sheldrick, 1997)'
_computing_structure_solution 'SHELXS-97 (Sheldrick, 1990)'
_diffrn_ambient_temperature 296(2)
_diffrn_measured_fraction_theta_full 0.972
_diffrn_measured_fraction_theta_max 0.972
_diffrn_radiation_monochromator graphite
_diffrn_radiation_type MoK\a
_diffrn_radiation_wavelength 0.71073
_diffrn_reflns_av_R_equivalents 0.0233
_diffrn_reflns_av_sigmaI/netI 0.0322
_diffrn_reflns_limit_h_max 11
_diffrn_reflns_limit_h_min -12
_diffrn_reflns_limit_k_max 15
_diffrn_reflns_limit_k_min -15
_diffrn_reflns_limit_l_max 16
_diffrn_reflns_limit_l_min -17
_diffrn_reflns_number 13215
_diffrn_reflns_theta_full 28.80
_diffrn_reflns_theta_max 28.80
_diffrn_reflns_theta_min 3.87
_diffrn_source 'fine-focus sealed tube'
_exptl_absorpt_coefficient_mu 0.254
_exptl_crystal_colour 'dark orange'
_exptl_crystal_density_diffrn 1.427
_exptl_crystal_density_method 'not measured'
_exptl_crystal_description rod
_exptl_crystal_F_000 560
_exptl_crystal_recrystallization_method 'Slow evaporation of methanol'
_exptl_crystal_size_max 0.23
_exptl_crystal_size_mid 0.19
_exptl_crystal_size_min 0.15
_refine_diff_density_max 0.558
_refine_diff_density_min -0.632
_refine_diff_density_rms 0.056
_refine_ls_extinction_method none
_refine_ls_goodness_of_fit_ref 1.057
_refine_ls_hydrogen_treatment mixed
_refine_ls_matrix_type full
_refine_ls_number_parameters 334
_refine_ls_number_reflns 6383
_refine_ls_number_restraints 0
_refine_ls_restrained_S_all 1.057
_refine_ls_R_factor_all 0.1137
_refine_ls_R_factor_gt 0.0728
_refine_ls_shift/su_max 0.000
_refine_ls_shift/su_mean 0.000
_refine_ls_structure_factor_coef Fsqd
_refine_ls_weighting_details 'calc w=1/[\s^2^(Fo^2^)+(0.0900P)^2^+0.6781P] where P=(Fo^2^+2Fc^2^)/3'
_refine_ls_weighting_scheme calc
_refine_ls_wR_factor_gt 0.1949
_refine_ls_wR_factor_ref 0.2211
_reflns_number_gt 3732
_reflns_number_total 6383
_reflns_threshold_expression >2sigma(I)
_cod_data_source_file ic8008464_si_002_1.cif
_cod_data_source_block trial
_cod_database_code 4305926

loop_
_symmetry_equiv_pos_as_xyz
'x, y, z'
'-x, -y, -z'

loop_
_atom_site_label
_atom_site_type_symbol
_atom_site_fract_x
_atom_site_fract_y
_atom_site_fract_z
_atom_site_U_iso_or_equiv
_atom_site_adp_type
_atom_site_occupancy
_atom_site_symmetry_multiplicity
_atom_site_calc_flag
_atom_site_refinement_flags
_atom_site_disorder_assembly
_atom_site_disorder_group
S1 S 0.68003(13) 0.26246(11) 0.17848(9) 0.0905(4) Uani 1 1 d . . .
S2 S 0.73238(17) 0.79614(11) 0.73298(12) 0.1124(5) Uani 1 1 d . . .
N2 N 0.3456(2) 0.23170(18) 0.87805(17) 0.0445(5) Uani 1 1 d . . .
C12 C 0.4672(3) 0.3421(2) 0.87764(19) 0.0405(5) Uani 1 1 d . . .
C11 C 0.5972(3) 0.3912(2) 0.95128(19) 0.0421(5) Uani 1 1 d . . .
H25 H 0.6078 0.3515 1.0028 0.050 Uiso 1 1 calc R . .
C7 C 0.4488(3) 0.3997(2) 0.7972(2) 0.0449(5) Uani 1 1 d . . .
C9 C 0.6943(3) 0.5589(2) 0.8690(2) 0.0486(6) Uani 1 1 d . . .
H27 H 0.7706 0.6318 0.8666 0.058 Uiso 1 1 calc R . .
C10 C 0.7124(3) 0.5006(2) 0.9483(2) 0.0447(5) Uani 1 1 d . . .
N3 N 0.3239(3) 0.3535(2) 0.72047(18) 0.0559(6) Uani 1 1 d . . .
C8 C 0.5666(3) 0.5096(2) 0.7962(2) 0.0501(6) Uani 1 1 d . . .
H24 H 0.5571 0.5495 0.7446 0.060 Uiso 1 1 calc R . .
N2A N 0.3035(3) 0.6717(2) 0.40406(18) 0.0545(6) Uani 1 1 d . . .
C5 C 0.2202(3) 0.1869(2) 0.8013(2) 0.0519(6) Uani 1 1 d . . .
C14A C 0.8226(4) 0.2583(3) 0.1078(3) 0.0644(8) Uani 1 1 d . . .
N4A N 0.9229(4) 0.2553(3) 0.0563(3) 0.0921(10) Uani 1 1 d . . .
C12A C 0.3352(3) 0.7632(3) 0.3478(2) 0.0520(6) Uani 1 1 d . . .
C7A C 0.2228(4) 0.7437(3) 0.2630(2) 0.0621(8) Uani 1 1 d . . .
C11A C 0.4703(4) 0.8659(3) 0.3717(2) 0.0583(7) Uani 1 1 d . . .
H3 H 0.5426 0.8778 0.4280 0.070 Uiso 1 1 calc R . .
C10A C 0.4968(4) 0.9509(3) 0.3109(3) 0.0637(8) Uani 1 1 d . . .
C9A C 0.3860(5) 0.9296(4) 0.2250(3) 0.0728(9) Uani 1 1 d . . .
H5 H 0.4038 0.9848 0.1832 0.087 Uiso 1 1 calc R . .
C8A C 0.2549(4) 0.8307(4) 0.2024(3) 0.0729(9) Uani 1 1 d . . .
H8 H 0.1839 0.8195 0.1456 0.088 Uiso 1 1 calc R . .
C5A C 0.1695(4) 0.5711(3) 0.3753(3) 0.0639(8) Uani 1 1 d . . .
C1A C 0.4067(4) 0.6806(3) 0.4862(2) 0.0669(8) Uani 1 1 d . . .
H15 H 0.4976 0.7486 0.5059 0.080 Uiso 1 1 calc R . .
N3A N 0.0884(3) 0.6469(3) 0.2358(2) 0.0719(8) Uani 1 1 d . . .
C4A C 0.1432(5) 0.4776(4) 0.4281(3) 0.0828(10) Uani 1 1 d . . .
H12 H 0.0545 0.4076 0.4070 0.099 Uiso 1 1 calc R . .
C6A C 0.0648(4) 0.5653(4) 0.2913(3) 0.0779(10) Uani 1 1 d . . .
H10 H -0.0274 0.4988 0.2741 0.093 Uiso 1 1 calc R . .
C2A C 0.3776(5) 0.5918(4) 0.5387(3) 0.0794(10) Uani 1 1 d . . .
H14 H 0.4476 0.6007 0.5953 0.095 Uiso 1 1 calc R . .
C3A C 0.2454(5) 0.4878(4) 0.5095(3) 0.0852(11) Uani 1 1 d . . .
H13 H 0.2270 0.4262 0.5449 0.102 Uiso 1 1 calc R . .
C13A C 0.7693(4) 0.8412(4) 0.6369(3) 0.0840(12) Uani 1 1 d . . .
N5A N 0.7982(4) 0.8951(5) 0.5651(3) 0.1179(14) Uani 1 1 d . . .
N1A N 0.6263(4) 1.0515(3) 0.3325(3) 0.0825(8) Uani 1 1 d . . .
H3A H 0.6941 1.0641 0.3845 0.099 Uiso 1 1 calc R . .
H3B H 0.6409 1.1030 0.2943 0.099 Uiso 1 1 calc R . .
C1 C 0.3511(3) 0.1707(3) 0.9537(2) 0.0557(7) Uani 1 1 d . . .
H28 H 0.4355 0.2020 1.0060 0.067 Uiso 1 1 calc R . .
C6 C 0.2172(3) 0.2516(3) 0.7240(2) 0.0596(7) Uani 1 1 d . . .
H32 H 0.1327 0.2189 0.6718 0.071 Uiso 1 1 calc R . .
C4 C 0.1013(3) 0.0781(3) 0.8024(3) 0.0662(8) Uani 1 1 d . . .
H31 H 0.0161 0.0470 0.7509 0.079 Uiso 1 1 calc R . .
C2 C 0.2351(4) 0.0648(3) 0.9537(3) 0.0698(8) Uani 1 1 d . . .
H29 H 0.2411 0.0240 1.0052 0.084 Uiso 1 1 calc R . .
C3 C 0.1076(4) 0.0175(3) 0.8768(3) 0.0751(9) Uani 1 1 d . . .
H30 H 0.0279 -0.0547 0.8765 0.090 Uiso 1 1 calc R . .
N1 N 0.8390(3) 0.5533(2) 1.0220(2) 0.0602(6) Uani 1 1 d . . .
H5A H 0.8493 0.5194 1.0716 0.072 Uiso 1 1 calc R . .
H5B H 0.9090 0.6207 1.0190 0.072 Uiso 1 1 calc R . .
O1A O 0.8928(4) 0.1254(4) 0.4983(3) 0.1377(14) Uani 1 1 d . . .

loop_
_atom_site_aniso_label
_atom_site_aniso_U_11
_atom_site_aniso_U_22
_atom_site_aniso_U_33
_atom_site_aniso_U_23
_atom_site_aniso_U_13
_atom_site_aniso_U_12
S1 0.1048(8) 0.1076(8) 0.0860(7) 0.0515(6) 0.0223(6) 0.0516(6)
S2 0.1291(10) 0.0730(7) 0.1233(10) 0.0364(7) 0.0008(8) 0.0123(6)
N2 0.0412(11) 0.0391(10) 0.0476(11) 0.0067(9) 0.0041(9) 0.0120(8)
C12 0.0413(12) 0.0375(11) 0.0417(12) 0.0090(10) 0.0057(10) 0.0144(10)
C11 0.0426(12) 0.0427(12) 0.0417(12) 0.0127(10) 0.0029(10) 0.0156(10)
C7 0.0482(13) 0.0454(13) 0.0398(12) 0.0087(10) 0.0006(10) 0.0182(11)
C9 0.0485(14) 0.0418(13) 0.0538(15) 0.0145(11) 0.0103(12) 0.0126(11)
C10 0.0410(12) 0.0454(13) 0.0445(13) 0.0059(10) 0.0044(10) 0.0173(10)
N3 0.0599(14) 0.0601(14) 0.0450(12) 0.0107(10) -0.0073(10) 0.0215(12)
C8 0.0592(15) 0.0483(14) 0.0465(14) 0.0197(11) 0.0061(12) 0.0181(12)
N2A 0.0544(13) 0.0641(14) 0.0454(12) 0.0105(10) 0.0059(10) 0.0258(11)
C5 0.0444(14) 0.0464(14) 0.0535(15) 0.0005(12) -0.0001(12) 0.0133(11)
C14A 0.0688(19) 0.0522(16) 0.0640(19) 0.0261(14) -0.0113(16) 0.0024(14)
N4A 0.072(2) 0.099(2) 0.090(2) 0.0408(19) 0.0013(18) -0.0017(17)
C12A 0.0576(16) 0.0617(16) 0.0411(13) 0.0084(12) 0.0068(12) 0.0328(14)
C7A 0.0644(18) 0.081(2) 0.0459(15) 0.0099(14) 0.0047(13) 0.0405(17)
C11A 0.0653(18) 0.0630(17) 0.0505(15) 0.0111(13) 0.0038(13) 0.0325(15)
C10A 0.079(2) 0.0615(18) 0.0602(17) 0.0158(14) 0.0172(16) 0.0384(17)
C9A 0.097(3) 0.083(2) 0.0607(19) 0.0276(17) 0.0141(18) 0.054(2)
C8A 0.085(2) 0.096(3) 0.0555(18) 0.0184(17) 0.0008(16) 0.058(2)
C5A 0.0597(18) 0.076(2) 0.0543(16) 0.0124(15) 0.0146(14) 0.0267(16)
C1A 0.074(2) 0.077(2) 0.0537(17) 0.0163(15) 0.0008(15) 0.0339(17)
N3A 0.0552(15) 0.098(2) 0.0550(15) 0.0081(15) -0.0023(12) 0.0300(15)
C4A 0.082(2) 0.080(2) 0.086(3) 0.027(2) 0.031(2) 0.0245(19)
C6A 0.0553(18) 0.095(3) 0.067(2) 0.0062(19) 0.0069(16) 0.0192(17)
C2A 0.095(3) 0.089(3) 0.068(2) 0.0326(19) 0.0101(19) 0.042(2)
C3A 0.102(3) 0.089(3) 0.085(3) 0.042(2) 0.033(2) 0.046(2)
C13A 0.0487(17) 0.103(3) 0.063(2) -0.013(2) -0.0040(16) 0.0109(18)
N5A 0.079(2) 0.147(4) 0.081(2) 0.003(2) -0.0028(19) 0.004(2)
N1A 0.095(2) 0.0724(18) 0.087(2) 0.0336(16) 0.0075(17) 0.0285(17)
C1 0.0577(16) 0.0498(15) 0.0559(16) 0.0176(13) 0.0041(13) 0.0114(12)
C6 0.0523(15) 0.0588(16) 0.0536(16) 0.0024(13) -0.0117(13) 0.0137(13)
C4 0.0484(16) 0.0562(17) 0.075(2) 0.0032(15) -0.0005(14) 0.0081(13)
C2 0.074(2) 0.0541(17) 0.075(2) 0.0243(15) 0.0130(17) 0.0089(15)
C3 0.0606(19) 0.0527(17) 0.094(3) 0.0144(17) 0.0128(18) 0.0008(14)
N1 0.0455(12) 0.0608(14) 0.0632(14) 0.0170(12) -0.0088(11) 0.0051(11)
O1A 0.112(3) 0.208(4) 0.094(2) 0.022(2) 0.0112(19) 0.077(3)

loop_
_atom_type_symbol
_atom_type_description
_atom_type_scat_dispersion_real
_atom_type_scat_dispersion_imag
_atom_type_scat_source
C C 0.0033 0.0016 'International Tables Vol C Tables 4.2.6.8 and 6.1.1.4'
H H 0.0000 0.0000 'International Tables Vol C Tables 4.2.6.8 and 6.1.1.4'
N N 0.0061 0.0033 'International Tables Vol C Tables 4.2.6.8 and 6.1.1.4'
S S 0.1246 0.1234 'International Tables Vol C Tables 4.2.6.8 and 6.1.1.4'
O O 0.0106 0.0060 'International Tables Vol C Tables 4.2.6.8 and 6.1.1.4'

loop_
_geom_angle_atom_site_label_1
_geom_angle_atom_site_label_2
_geom_angle_atom_site_label_3
_geom_angle
_geom_angle_site_symmetry_1
_geom_angle_site_symmetry_3
_geom_angle_publ_flag
C1 N2 C5 119.9(2) . . ?
C1 N2 C12 121.1(2) . . ?
C5 N2 C12 119.0(2) . . ?
C11 C12 C7 121.3(2) . . ?
C11 C12 N2 122.1(2) . . ?
C7 C12 N2 116.6(2) . . ?
C12 C11 C10 119.9(2) . . ?
C12 C11 H25 120.0 . . ?
C10 C11 H25 120.0 . . ?
N3 C7 C8 118.6(2) . . ?
N3 C7 C12 123.8(2) . . ?
C8 C7 C12 117.6(2) . . ?
C8 C9 C10 120.7(2) . . ?
C8 C9 H27 119.6 . . ?
C10 C9 H27 119.6 . . ?
N1 C10 C11 121.2(2) . . ?
N1 C10 C9 119.7(2) . . ?
C11 C10 C9 119.1(2) . . ?
C6 N3 C7 116.8(2) . . ?
C9 C8 C7 121.4(2) . . ?
C9 C8 H24 119.3 . . ?
C7 C8 H24 119.3 . . ?
C5A N2A C1A 119.3(3) . . ?
C5A N2A C12A 119.9(2) . . ?
C1A N2A C12A 120.8(3) . . ?
N2 C5 C4 118.5(3) . . ?
N2 C5 C6 118.8(2) . . ?
C4 C5 C6 122.7(3) . . ?
N4A C14A S1 179.1(3) . . ?
C11A C12A N2A 122.6(2) . . ?
C11A C12A C7A 121.1(3) . . ?
N2A C12A C7A 116.3(3) . . ?
N3A C7A C8A 118.3(3) . . ?
N3A C7A C12A 124.4(3) . . ?
C8A C7A C12A 117.3(3) . . ?
C12A C11A C10A 119.8(3) . . ?
C12A C11A H3 120.1 . . ?
C10A C11A H3 120.1 . . ?
N1A C10A C11A 121.1(3) . . ?
N1A C10A C9A 120.0(3) . . ?
C11A C10A C9A 118.9(3) . . ?
C8A C9A C10A 121.2(3) . . ?
C8A C9A H5 119.4 . . ?
C10A C9A H5 119.4 . . ?
C9A C8A C7A 121.6(3) . . ?
C9A C8A H8 119.2 . . ?
C7A C8A H8 119.2 . . ?
N2A C5A C4A 119.2(3) . . ?
N2A C5A C6A 118.0(3) . . ?
C4A C5A C6A 122.8(3) . . ?
C2A C1A N2A 120.8(3) . . ?
C2A C1A H15 119.6 . . ?
N2A C1A H15 119.6 . . ?
C6A N3A C7A 116.6(3) . . ?
C3A C4A C5A 120.9(4) . . ?
C3A C4A H12 119.5 . . ?
C5A C4A H12 119.5 . . ?
N3A C6A C5A 124.8(3) . . ?
N3A C6A H10 117.6 . . ?
C5A C6A H10 117.6 . . ?
C1A C2A C3A 121.1(4) . . ?
C1A C2A H14 119.5 . . ?
C3A C2A H14 119.5 . . ?
C4A C3A C2A 118.7(4) . . ?
C4A C3A H13 120.7 . . ?
C2A C3A H13 120.7 . . ?
N5A C13A S2 171.0(4) . . ?
C10A N1A H3A 120.0 . . ?
C10A N1A H3B 120.0 . . ?
H3A N1A H3B 120.0 . . ?
C2 C1 N2 121.0(3) . . ?
C2 C1 H28 119.5 . . ?
N2 C1 H28 119.5 . . ?
N3 C6 C5 124.9(3) . . ?
N3 C6 H32 117.6 . . ?
C5 C6 H32 117.6 . . ?
C3 C4 C5 121.5(3) . . ?
C3 C4 H31 119.3 . . ?
C5 C4 H31 119.3 . . ?
C1 C2 C3 120.2(3) . . ?
C1 C2 H29 119.9 . . ?
C3 C2 H29 119.9 . . ?
C4 C3 C2 118.9(3) . . ?
C4 C3 H30 120.5 . . ?
C2 C3 H30 120.5 . . ?
C10 N1 H5A 120.0 . . ?
C10 N1 H5B 120.0 . . ?
H5A N1 H5B 120.0 . . ?

loop_
_geom_bond_atom_site_label_1
_geom_bond_atom_site_label_2
_geom_bond_distance
_geom_bond_site_symmetry_2
_geom_bond_publ_flag
S1 C14A 1.625(4) . ?
S2 C13A 1.481(5) . ?
N2 C1 1.369(3) . ?
N2 C5 1.377(3) . ?
N2 C12 1.424(3) . ?
C12 C11 1.381(3) . ?
C12 C7 1.420(3) . ?
C11 C10 1.396(3) . ?
C11 H25 0.9300 . ?
C7 N3 1.372(3) . ?
C7 C8 1.404(4) . ?
C9 C8 1.361(4) . ?
C9 C10 1.412(4) . ?
C9 H27 0.9300 . ?
C10 N1 1.357(3) . ?
N3 C6 1.300(4) . ?
C8 H24 0.9300 . ?
N2A C5A 1.373(4) . ?
N2A C1A 1.375(4) . ?
N2A C12A 1.414(4) . ?
C5 C4 1.402(4) . ?
C5 C6 1.414(4) . ?
C14A N4A 1.156(4) . ?
C12A C11A 1.394(4) . ?
C12A C7A 1.417(4) . ?
C7A N3A 1.355(4) . ?
C7A C8A 1.411(5) . ?
C11A C10A 1.396(4) . ?
C11A H3 0.9300 . ?
C10A N1A 1.350(5) . ?
C10A C9A 1.411(5) . ?
C9A C8A 1.348(5) . ?
C9A H5 0.9300 . ?
C8A H8 0.9300 . ?
C5A C4A 1.404(5) . ?
C5A C6A 1.417(5) . ?
C1A C2A 1.353(5) . ?
C1A H15 0.9300 . ?
N3A C6A 1.313(5) . ?
C4A C3A 1.357(6) . ?
C4A H12 0.9300 . ?
C6A H10 0.9300 . ?
C2A C3A 1.383(6) . ?
C2A H14 0.9300 . ?
C3A H13 0.9300 . ?
C13A N5A 1.247(6) . ?
N1A H3A 0.8600 . ?
N1A H3B 0.8600 . ?
C1 C2 1.362(4) . ?
C1 H28 0.9300 . ?
C6 H32 0.9300 . ?
C4 C3 1.353(5) . ?
C4 H31 0.9300 . ?
C2 C3 1.389(5) . ?
C2 H29 0.9300 . ?
C3 H30 0.9300 . ?
N1 H5A 0.8600 . ?
N1 H5B 0.8600 . ?
